data_7128685
loop_
_publ_author_name
'Verma, Piyush Kumar'
'Meher, Naresh Kumar'
'Geetharani, K.'

_publ_section_title
;
 Homolytic cleavage of diboron(4) compounds using diazabutadiene
 derivatives.
;
_journal_issue 64
_journal_name_full 'Chemical communications (Cambridge, England)'
_journal_page_first 7886
_journal_page_last 7889
_journal_paper_doi 10.1039/d1cc02881b
_journal_volume 57
_journal_year 2021
_chemical_formula_moiety 'C32 H32 B2 N2 O4'
_chemical_formula_sum 'C32 H32 B2 N2 O4'
_chemical_formula_weight 530.21
_space_group_crystal_system monoclinic
_space_group_IT_number 14
_space_group_name_Hall '-P 2yn'
_space_group_name_H-M_alt 'P 1 21/n 1'
_atom_sites_solution_hydrogens geom
_audit_creation_method SHELXL-2018/3
_audit_update_record
;
2021-04-30 deposited with the CCDC.	2021-07-14 downloaded from the CCDC.
;
_cell_angle_alpha 90
_cell_angle_beta 103.0730(10)
_cell_angle_gamma 90
_cell_formula_units_Z 6
_cell_length_a 12.8055(2)
_cell_length_b 15.3364(2)
_cell_length_c 22.2271(3)
_cell_measurement_reflns_used 8995
_cell_measurement_temperature 296(2)
_cell_measurement_theta_max 30.5
_cell_measurement_theta_min 1.9
_cell_volume 4252.05(11)
_computing_structure_refinement 'SHELXL-2018/3 (Sheldrick, 2018)'
_diffrn_ambient_temperature 296(2)
_diffrn_measured_fraction_theta_full 0.999
_diffrn_measured_fraction_theta_max 0.999
_diffrn_measurement_device_type APEX-II
_diffrn_measurement_method OMEGA
_diffrn_radiation_type MoK\a
_diffrn_radiation_wavelength 0.71073
_diffrn_reflns_av_R_equivalents 0.0641
_diffrn_reflns_av_unetI/netI 0.0410
_diffrn_reflns_Laue_measured_fraction_full 0.999
_diffrn_reflns_Laue_measured_fraction_max 0.999
_diffrn_reflns_limit_h_max 18
_diffrn_reflns_limit_h_min -18
_diffrn_reflns_limit_k_max 21
_diffrn_reflns_limit_k_min -21
_diffrn_reflns_limit_l_max 31
_diffrn_reflns_limit_l_min -31
_diffrn_reflns_number 94760
_diffrn_reflns_point_group_measured_fraction_full 0.999
_diffrn_reflns_point_group_measured_fraction_max 0.999
_diffrn_reflns_theta_full 25.242
_diffrn_reflns_theta_max 30.532
_diffrn_reflns_theta_min 1.881
_diffrn_source 'fine focus sealed tube'
_exptl_absorpt_coefficient_mu 0.080
_exptl_crystal_colour white
_exptl_crystal_density_diffrn 1.242
_exptl_crystal_density_meas 1.24
_exptl_crystal_description cube
_exptl_crystal_F_000 1680
_exptl_crystal_size_max 0.380
_exptl_crystal_size_mid 0.180
_exptl_crystal_size_min 0.090
_refine_diff_density_max 0.278
_refine_diff_density_min -0.220
_refine_diff_density_rms 0.047
_refine_ls_extinction_method none
_refine_ls_goodness_of_fit_ref 1.020
_refine_ls_hydrogen_treatment constr
_refine_ls_matrix_type full
_refine_ls_number_parameters 550
_refine_ls_number_reflns 12995
_refine_ls_number_restraints 0
_refine_ls_restrained_S_all 1.020
_refine_ls_R_factor_all 0.0795
_refine_ls_R_factor_gt 0.0478
_refine_ls_shift/su_max 0.006
_refine_ls_shift/su_mean 0.000
_refine_ls_structure_factor_coef Fsqd
_refine_ls_weighting_details 'w=1/[\s^2^(Fo^2^)+(0.0614P)^2^+0.9306P] where P=(Fo^2^+2Fc^2^)/3'
_refine_ls_weighting_scheme calc
_refine_ls_wR_factor_gt 0.1131
_refine_ls_wR_factor_ref 0.1325
_reflns_Friedel_coverage 0.000
_reflns_number_gt 8995
_reflns_number_total 12995
_reflns_threshold_expression 'I > 2\s(I)'
_cod_data_source_file d1cc02881b2.cif
_cod_data_source_block shelx
_cod_depositor_comments 'Adding full bibliography for 7128685--7128687.cif.'
_cod_original_sg_symbol_H-M 'P 21/n'
_cod_database_code 7128685
_shelx_shelxl_version_number 2018/3
_shelx_space_group_comment
;
The symmetry employed for this shelxl refinement is uniquely defined
by the following loop, which should always be used as a source of
symmetry information in preference to the above space-group names.
They are only intended as comments.
;
_shelx_estimated_absorpt_t_min 0.970
_shelx_estimated_absorpt_t_max 0.993

loop_
_space_group_symop_operation_xyz
'x, y, z'
'-x+1/2, y+1/2, -z+1/2'
'-x, -y, -z'
'x-1/2, -y-1/2, z-1/2'

loop_
_atom_site_label
_atom_site_type_symbol
_atom_site_fract_x
_atom_site_fract_y
_atom_site_fract_z
_atom_site_U_iso_or_equiv
_atom_site_adp_type
_atom_site_occupancy
_atom_site_site_symmetry_order
_atom_site_calc_flag
_atom_site_refinement_flags_posn
_atom_site_refinement_flags_adp
_atom_site_refinement_flags_occupancy
_atom_site_disorder_assembly
_atom_site_disorder_group
O1 O 0.28819(7) 0.12841(6) 0.03897(4) 0.0246(2) Uani 1 1 d . . . . .
O2 O 0.18843(7) 0.00357(6) 0.04272(5) 0.0259(2) Uani 1 1 d . . . . .
O3 O 0.14867(7) 0.31833(6) 0.21778(4) 0.0239(2) Uani 1 1 d . . . . .
O4 O 0.02079(7) 0.42673(6) 0.19104(4) 0.0240(2) Uani 1 1 d . . . . .
O5 O 0.66489(7) 0.48186(6) 0.14307(4) 0.0249(2) Uani 1 1 d . . . . .
O6 O 0.53753(7) 0.59154(6) 0.12562(4) 0.0243(2) Uani 1 1 d . . . . .
N1 N 0.36444(9) -0.01308(7) 0.01729(5) 0.0225(2) Uani 1 1 d . . . . .
N2 N 0.48985(8) 0.45301(7) 0.16863(5) 0.0226(2) Uani 1 1 d . . . . .
N3 N 0.20559(8) 0.46137(7) 0.18518(5) 0.0230(2) Uani 1 1 d . . . . .
C1 C 0.05156(12) 0.23531(10) 0.07558(7) 0.0300(3) Uani 1 1 d . . . . .
H1 H 0.022813 0.289118 0.082419 0.036 Uiso 1 1 calc R U . . .
C2 C 0.15365(11) 0.23199(9) 0.06305(6) 0.0276(3) Uani 1 1 d . . . . .
H2 H 0.193992 0.282069 0.061643 0.033 Uiso 1 1 calc R U . . .
C3 C 0.19101(10) 0.15061(9) 0.05292(6) 0.0234(3) Uani 1 1 d . . . . .
C4 C 0.46000(10) 0.02333(9) 0.00637(6) 0.0233(3) Uani 1 1 d . . . . .
H4 H 0.467390 0.083660 0.008218 0.028 Uiso 1 1 calc R U . . .
C5 C 0.13152(11) 0.07576(9) 0.05508(6) 0.0243(3) Uani 1 1 d . . . . .
C6 C 0.03155(11) 0.07835(10) 0.06778(7) 0.0308(3) Uani 1 1 d . . . . .
H6 H -0.007949 0.027876 0.069444 0.037 Uiso 1 1 calc R U . . .
C7 C -0.00785(12) 0.16045(10) 0.07807(7) 0.0321(3) Uani 1 1 d . . . . .
H7 H -0.075335 0.165036 0.086778 0.039 Uiso 1 1 calc R U . . .
C8 C 0.35147(10) -0.10620(8) 0.01218(6) 0.0216(2) Uani 1 1 d . . . . .
C9 C 0.37852(11) -0.15746(9) 0.06531(6) 0.0248(3) Uani 1 1 d . . . . .
C10 C 0.36529(11) -0.24728(9) 0.05913(7) 0.0267(3) Uani 1 1 d . . . . .
H10 H 0.381675 -0.282101 0.094259 0.032 Uiso 1 1 calc R U . . .
C11 C 0.32820(11) -0.28645(9) 0.00179(7) 0.0266(3) Uani 1 1 d . . . . .
C12 C 0.31766(14) -0.38394(10) -0.00370(8) 0.0373(4) Uani 1 1 d . . . . .
H12A H 0.254338 -0.398406 -0.034375 0.056 Uiso 1 1 calc R U . . .
H12B H 0.312487 -0.408074 0.035373 0.056 Uiso 1 1 calc R U . . .
H12C H 0.379433 -0.407571 -0.015593 0.056 Uiso 1 1 calc R U . . .
C13 C 0.30247(11) -0.23320(9) -0.05014(7) 0.0282(3) Uani 1 1 d . . . . .
H13 H 0.277715 -0.258650 -0.088713 0.034 Uiso 1 1 calc R U . . .
C14 C 0.31270(10) -0.14299(9) -0.04601(6) 0.0244(3) Uani 1 1 d . . . . .
C15 C 0.28143(12) -0.08593(10) -0.10234(7) 0.0325(3) Uani 1 1 d . . . . .
H15A H 0.261946 -0.121833 -0.138529 0.049 Uiso 1 1 calc R U . . .
H15B H 0.340876 -0.049443 -0.105491 0.049 Uiso 1 1 calc R U . . .
H15C H 0.221543 -0.050146 -0.098918 0.049 Uiso 1 1 calc R U . . .
C16 C 0.42056(14) -0.11707(10) 0.12790(7) 0.0366(4) Uani 1 1 d . . . . .
H16A H 0.361842 -0.093994 0.143182 0.055 Uiso 1 1 calc R U . . .
H16B H 0.469473 -0.070875 0.124472 0.055 Uiso 1 1 calc R U . . .
H16C H 0.457166 -0.160610 0.155931 0.055 Uiso 1 1 calc R U . . .
C17 C 0.57525(12) 0.09472(10) 0.23493(7) 0.0330(3) Uani 1 1 d . . . . .
H17A H 0.547934 0.058338 0.199745 0.050 Uiso 1 1 calc R U . . .
H17B H 0.540587 0.079929 0.267602 0.050 Uiso 1 1 calc R U . . .
H17C H 0.651124 0.085858 0.248694 0.050 Uiso 1 1 calc R U . . .
C18 C 0.55350(10) 0.18868(9) 0.21733(6) 0.0253(3) Uani 1 1 d . . . . .
C19 C 0.57905(11) 0.25448(9) 0.26144(6) 0.0263(3) Uani 1 1 d . . . . .
H19 H 0.609155 0.239368 0.302191 0.032 Uiso 1 1 calc R U . . .
C20 C 0.56100(10) 0.34178(9) 0.24645(6) 0.0247(3) Uani 1 1 d . . . . .
C21 C 0.51502(10) 0.36323(9) 0.18499(6) 0.0222(3) Uani 1 1 d . . . . .
C22 C 0.38556(10) 0.48267(9) 0.16997(6) 0.0236(3) Uani 1 1 d . . . . .
H22 H 0.368080 0.540221 0.158873 0.028 Uiso 1 1 calc R U . . .
C23 C 0.31115(10) 0.43302(9) 0.18619(6) 0.0240(3) Uani 1 1 d . . . . .
H23 H 0.329676 0.376228 0.198954 0.029 Uiso 1 1 calc R U . . .
C24 C 0.17639(10) 0.54883(9) 0.16476(6) 0.0223(3) Uani 1 1 d . . . . .
C25 C 0.18549(10) 0.61579(9) 0.20835(6) 0.0252(3) Uani 1 1 d . . . . .
C26 C 0.15835(11) 0.69998(9) 0.18679(7) 0.0283(3) Uani 1 1 d . . . . .
H26 H 0.163881 0.745246 0.215180 0.034 Uiso 1 1 calc R U . . .
C27 C 0.12323(11) 0.71857(9) 0.12418(7) 0.0279(3) Uani 1 1 d . . . . .
C28 C 0.09574(13) 0.81001(10) 0.10174(8) 0.0382(4) Uani 1 1 d . . . . .
H28A H 0.105108 0.848757 0.136475 0.057 Uiso 1 1 calc R U . . .
H28B H 0.022524 0.812078 0.078958 0.057 Uiso 1 1 calc R U . . .
H28C H 0.142012 0.827592 0.075464 0.057 Uiso 1 1 calc R U . . .
C29 C -0.15878(11) 0.25664(10) 0.22737(7) 0.0304(3) Uani 1 1 d . . . . .
H29 H -0.229242 0.245049 0.229270 0.037 Uiso 1 1 calc R U . . .
C30 C -0.13222(11) 0.33947(10) 0.20941(6) 0.0277(3) Uani 1 1 d . . . . .
H30 H -0.182872 0.383683 0.199371 0.033 Uiso 1 1 calc R U . . .
C31 C -0.02686(10) 0.35169(9) 0.20748(6) 0.0222(3) Uani 1 1 d . . . . .
C32 C 0.04959(10) 0.28677(9) 0.22319(6) 0.0227(3) Uani 1 1 d . . . . .
C33 C 0.02440(11) 0.20515(9) 0.24089(6) 0.0275(3) Uani 1 1 d . . . . .
H33 H 0.075738 0.161504 0.251291 0.033 Uiso 1 1 calc R U . . .
C34 C -0.08272(12) 0.19144(10) 0.24238(7) 0.0300(3) Uani 1 1 d . . . . .
H34 H -0.103545 0.136936 0.253788 0.036 Uiso 1 1 calc R U . . .
C35 C 0.14013(10) 0.56463(9) 0.10160(6) 0.0240(3) Uani 1 1 d . . . . .
C36 C 0.12905(12) 0.49086(9) 0.05600(7) 0.0293(3) Uani 1 1 d . . . . .
H36A H 0.107712 0.513555 0.014792 0.044 Uiso 1 1 calc R U . . .
H36B H 0.075815 0.450596 0.063237 0.044 Uiso 1 1 calc R U . . .
H36C H 0.196565 0.461350 0.060875 0.044 Uiso 1 1 calc R U . . .
C37 C 0.11476(11) 0.64993(9) 0.08237(7) 0.0264(3) Uani 1 1 d . . . . .
H37 H 0.091467 0.661405 0.040382 0.032 Uiso 1 1 calc R U . . .
C38 C 0.22231(12) 0.59771(11) 0.27646(7) 0.0331(3) Uani 1 1 d . . . . .
H38A H 0.238919 0.651741 0.298334 0.050 Uiso 1 1 calc R U . . .
H38B H 0.285100 0.561541 0.283630 0.050 Uiso 1 1 calc R U . . .
H38C H 0.166378 0.568315 0.290823 0.050 Uiso 1 1 calc R U . . .
C39 C 0.70567(10) 0.55483(9) 0.11922(6) 0.0234(3) Uani 1 1 d . . . . .
C40 C 0.80514(11) 0.56511(10) 0.10604(6) 0.0270(3) Uani 1 1 d . . . . .
H40 H 0.855658 0.520510 0.112293 0.032 Uiso 1 1 calc R U . . .
C41 C 0.82557(11) 0.64614(10) 0.08283(6) 0.0285(3) Uani 1 1 d . . . . .
H41 H 0.891410 0.655852 0.072958 0.034 Uiso 1 1 calc R U . . .
C42 C 0.75043(11) 0.71266(10) 0.07407(6) 0.0283(3) Uani 1 1 d . . . . .
H42 H 0.767273 0.766082 0.058861 0.034 Uiso 1 1 calc R U . . .
C43 C 0.64995(11) 0.70127(9) 0.08755(6) 0.0270(3) Uani 1 1 d . . . . .
H43 H 0.599312 0.745754 0.081971 0.032 Uiso 1 1 calc R U . . .
C44 C 0.63012(10) 0.62065(9) 0.10954(6) 0.0236(3) Uani 1 1 d . . . . .
C45 C 0.50854(10) 0.21239(9) 0.15656(6) 0.0249(3) Uani 1 1 d . . . . .
H45 H 0.491573 0.169167 0.126592 0.030 Uiso 1 1 calc R U . . .
C46 C 0.48831(10) 0.29918(9) 0.13949(6) 0.0232(3) Uani 1 1 d . . . . .
C47 C 0.43957(12) 0.32269(10) 0.07329(6) 0.0291(3) Uani 1 1 d . . . . .
H47A H 0.492715 0.350243 0.055433 0.044 Uiso 1 1 calc R U . . .
H47B H 0.380701 0.362013 0.071770 0.044 Uiso 1 1 calc R U . . .
H47C H 0.414215 0.270783 0.050479 0.044 Uiso 1 1 calc R U . . .
C48 C 0.59188(13) 0.41207(11) 0.29471(7) 0.0348(3) Uani 1 1 d . . . . .
H48A H 0.616031 0.385684 0.334599 0.052 Uiso 1 1 calc R U . . .
H48B H 0.530813 0.448309 0.294854 0.052 Uiso 1 1 calc R U . . .
H48C H 0.648440 0.446927 0.285362 0.052 Uiso 1 1 calc R U . . .
B1 B 0.28371(12) 0.03811(10) 0.03271(7) 0.0226(3) Uani 1 1 d . . . . .
B2 B 0.12827(12) 0.40400(10) 0.19796(7) 0.0223(3) Uani 1 1 d . . . . .
B3 B 0.56126(12) 0.50665(10) 0.14643(7) 0.0225(3) Uani 1 1 d . . . . .

loop_
_atom_site_aniso_label
_atom_site_aniso_U_11
_atom_site_aniso_U_22
_atom_site_aniso_U_33
_atom_site_aniso_U_23
_atom_site_aniso_U_13
_atom_site_aniso_U_12
O1 0.0225(5) 0.0203(5) 0.0335(5) 0.0004(4) 0.0115(4) 0.0009(4)
O2 0.0221(5) 0.0216(5) 0.0362(5) -0.0009(4) 0.0114(4) -0.0003(4)
O3 0.0184(4) 0.0239(5) 0.0304(5) 0.0043(4) 0.0076(4) 0.0002(4)
O4 0.0185(4) 0.0225(5) 0.0324(5) 0.0032(4) 0.0085(4) -0.0002(4)
O5 0.0196(4) 0.0246(5) 0.0315(5) 0.0038(4) 0.0082(4) -0.0012(4)
O6 0.0191(4) 0.0249(5) 0.0306(5) 0.0040(4) 0.0090(4) -0.0001(4)
N1 0.0217(5) 0.0188(5) 0.0285(5) 0.0008(4) 0.0087(4) -0.0021(4)
N2 0.0173(5) 0.0229(6) 0.0283(5) 0.0031(4) 0.0067(4) 0.0010(4)
N3 0.0174(5) 0.0228(6) 0.0301(6) 0.0032(4) 0.0079(4) 0.0010(4)
C1 0.0313(7) 0.0299(8) 0.0311(7) -0.0019(6) 0.0118(6) 0.0071(6)
C2 0.0299(7) 0.0243(7) 0.0306(7) -0.0003(5) 0.0112(5) 0.0007(5)
C3 0.0218(6) 0.0248(7) 0.0249(6) 0.0005(5) 0.0080(5) 0.0012(5)
C4 0.0227(6) 0.0193(6) 0.0288(6) 0.0003(5) 0.0078(5) -0.0020(5)
C5 0.0227(6) 0.0236(7) 0.0275(6) -0.0008(5) 0.0077(5) 0.0004(5)
C6 0.0242(7) 0.0323(8) 0.0385(8) -0.0025(6) 0.0128(6) -0.0032(6)
C7 0.0252(7) 0.0369(8) 0.0370(8) -0.0028(6) 0.0126(6) 0.0027(6)
C8 0.0187(6) 0.0190(6) 0.0283(6) -0.0014(5) 0.0078(5) -0.0014(5)
C9 0.0248(7) 0.0230(7) 0.0274(6) 0.0008(5) 0.0078(5) -0.0005(5)
C10 0.0265(7) 0.0227(7) 0.0325(7) 0.0034(5) 0.0102(5) 0.0012(5)
C11 0.0248(7) 0.0206(7) 0.0379(7) -0.0020(5) 0.0147(6) -0.0017(5)
C12 0.0438(9) 0.0227(7) 0.0510(9) -0.0052(7) 0.0227(7) -0.0059(6)
C13 0.0261(7) 0.0284(7) 0.0312(7) -0.0057(6) 0.0086(5) -0.0043(5)
C14 0.0200(6) 0.0255(7) 0.0285(6) -0.0002(5) 0.0071(5) -0.0020(5)
C15 0.0346(8) 0.0342(8) 0.0266(7) 0.0026(6) 0.0030(6) -0.0035(6)
C16 0.0512(10) 0.0299(8) 0.0270(7) -0.0005(6) 0.0053(6) -0.0038(7)
C17 0.0338(8) 0.0265(7) 0.0384(8) 0.0069(6) 0.0073(6) -0.0007(6)
C18 0.0201(6) 0.0254(7) 0.0314(7) 0.0048(5) 0.0079(5) -0.0015(5)
C19 0.0233(6) 0.0306(7) 0.0250(6) 0.0043(5) 0.0054(5) -0.0012(5)
C20 0.0205(6) 0.0277(7) 0.0261(6) -0.0001(5) 0.0061(5) -0.0020(5)
C21 0.0166(6) 0.0241(6) 0.0269(6) 0.0025(5) 0.0069(5) -0.0002(5)
C22 0.0191(6) 0.0238(7) 0.0284(6) 0.0004(5) 0.0066(5) 0.0012(5)
C23 0.0190(6) 0.0254(7) 0.0283(6) 0.0031(5) 0.0067(5) 0.0022(5)
C24 0.0163(6) 0.0214(6) 0.0303(6) 0.0016(5) 0.0076(5) -0.0006(5)
C25 0.0188(6) 0.0276(7) 0.0307(7) -0.0012(5) 0.0090(5) -0.0015(5)
C26 0.0227(7) 0.0245(7) 0.0397(8) -0.0055(6) 0.0113(6) -0.0017(5)
C27 0.0210(6) 0.0232(7) 0.0413(8) 0.0015(6) 0.0106(6) 0.0012(5)
C28 0.0378(9) 0.0235(8) 0.0547(10) 0.0039(7) 0.0132(7) 0.0044(6)
C29 0.0223(7) 0.0375(8) 0.0325(7) 0.0014(6) 0.0082(5) -0.0076(6)
C30 0.0202(6) 0.0313(7) 0.0321(7) 0.0018(6) 0.0069(5) 0.0008(5)
C31 0.0214(6) 0.0221(6) 0.0240(6) 0.0001(5) 0.0068(5) -0.0022(5)
C32 0.0200(6) 0.0260(7) 0.0230(6) 0.0005(5) 0.0067(5) -0.0012(5)
C33 0.0282(7) 0.0251(7) 0.0296(7) 0.0046(5) 0.0070(5) -0.0004(5)
C34 0.0303(7) 0.0299(8) 0.0305(7) 0.0040(6) 0.0084(6) -0.0081(6)
C35 0.0184(6) 0.0235(7) 0.0308(7) 0.0007(5) 0.0067(5) -0.0006(5)
C36 0.0300(7) 0.0255(7) 0.0312(7) -0.0007(6) 0.0046(6) -0.0004(6)
C37 0.0216(6) 0.0261(7) 0.0324(7) 0.0033(5) 0.0078(5) 0.0007(5)
C38 0.0316(8) 0.0383(9) 0.0306(7) -0.0032(6) 0.0093(6) -0.0016(6)
C39 0.0207(6) 0.0253(7) 0.0248(6) 0.0012(5) 0.0062(5) -0.0031(5)
C40 0.0209(6) 0.0320(8) 0.0288(7) -0.0009(6) 0.0074(5) -0.0015(5)
C41 0.0225(7) 0.0377(8) 0.0267(6) -0.0010(6) 0.0084(5) -0.0071(6)
C42 0.0290(7) 0.0301(7) 0.0259(6) 0.0031(5) 0.0064(5) -0.0078(6)
C43 0.0265(7) 0.0270(7) 0.0276(6) 0.0033(5) 0.0062(5) -0.0005(5)
C44 0.0201(6) 0.0274(7) 0.0238(6) 0.0009(5) 0.0059(5) -0.0034(5)
C45 0.0218(6) 0.0244(7) 0.0284(6) -0.0008(5) 0.0052(5) -0.0021(5)
C46 0.0184(6) 0.0276(7) 0.0241(6) 0.0015(5) 0.0055(5) -0.0006(5)
C47 0.0282(7) 0.0319(8) 0.0259(6) 0.0013(6) 0.0035(5) 0.0005(6)
C48 0.0399(8) 0.0351(8) 0.0273(7) -0.0021(6) 0.0032(6) -0.0021(7)
B1 0.0226(7) 0.0217(7) 0.0237(7) 0.0005(5) 0.0054(5) -0.0018(5)
B2 0.0212(7) 0.0225(7) 0.0240(7) 0.0005(6) 0.0067(5) 0.0009(5)
B3 0.0195(7) 0.0251(7) 0.0230(6) 0.0009(6) 0.0052(5) 0.0000(5)

loop_
_atom_type_symbol
_atom_type_description
_atom_type_scat_dispersion_real
_atom_type_scat_dispersion_imag
_atom_type_scat_source
C C 0.0033 0.0016 'International Tables Vol C Tables 4.2.6.8 and 6.1.1.4'
H H 0.0000 0.0000 'International Tables Vol C Tables 4.2.6.8 and 6.1.1.4'
N N 0.0061 0.0033 'International Tables Vol C Tables 4.2.6.8 and 6.1.1.4'
O O 0.0106 0.0060 'International Tables Vol C Tables 4.2.6.8 and 6.1.1.4'
B B 0.0013 0.0007 'International Tables Vol C Tables 4.2.6.8 and 6.1.1.4'

loop_
_geom_angle_atom_site_label_1
_geom_angle_atom_site_label_2
_geom_angle_atom_site_label_3
_geom_angle
_geom_angle_site_symmetry_1
_geom_angle_site_symmetry_3
_geom_angle_publ_flag
C3 O1 B1 104.31(10) . . ?
C5 O2 B1 104.27(10) . . ?
C32 O3 B2 104.28(10) . . ?
C31 O4 B2 104.18(10) . . ?
C39 O5 B3 104.15(10) . . ?
C44 O6 B3 104.57(10) . . ?
B1 N1 C4 122.37(11) . . ?
B1 N1 C8 119.80(11) . . ?
C4 N1 C8 117.83(10) . . ?
B3 N2 C22 120.82(11) . . ?
B3 N2 C21 121.56(11) . . ?
C22 N2 C21 117.33(11) . . ?
B2 N3 C23 121.34(11) . . ?
B2 N3 C24 120.30(11) . . ?
C23 N3 C24 118.08(10) . . ?
C7 C1 C2 121.64(13) . . ?
C7 C1 H1 119.2 . . ?
C2 C1 H1 119.2 . . ?
C3 C2 C1 116.23(13) . . ?
C3 C2 H2 121.9 . . ?
C1 C2 H2 121.9 . . ?
C2 C3 C5 122.21(12) . . ?
C2 C3 O1 128.42(12) . . ?
C5 C3 O1 109.37(11) . . ?
C4 C4 N1 124.13(16) 3_655 . ?
C4 C4 H4 117.9 3_655 . ?
N1 C4 H4 117.9 . . ?
C6 C5 C3 121.95(13) . . ?
C6 C5 O2 128.35(13) . . ?
C3 C5 O2 109.71(11) . . ?
C5 C6 C7 116.67(13) . . ?
C5 C6 H6 121.7 . . ?
C7 C6 H6 121.7 . . ?
C1 C7 C6 121.30(13) . . ?
C1 C7 H7 119.4 . . ?
C6 C7 H7 119.4 . . ?
C14 C8 C9 121.66(12) . . ?
C14 C8 N1 119.00(12) . . ?
C9 C8 N1 119.35(12) . . ?
C10 C9 C8 118.23(12) . . ?
C10 C9 C16 120.56(13) . . ?
C8 C9 C16 121.22(12) . . ?
C9 C10 C11 121.78(13) . . ?
C9 C10 H10 119.1 . . ?
C11 C10 H10 119.1 . . ?
C13 C11 C10 118.30(13) . . ?
C13 C11 C12 121.08(13) . . ?
C10 C11 C12 120.61(13) . . ?
C11 C12 H12A 109.5 . . ?
C11 C12 H12B 109.5 . . ?
H12A C12 H12B 109.5 . . ?
C11 C12 H12C 109.5 . . ?
H12A C12 H12C 109.5 . . ?
H12B C12 H12C 109.5 . . ?
C14 C13 C11 121.87(13) . . ?
C14 C13 H13 119.1 . . ?
C11 C13 H13 119.1 . . ?
C13 C14 C8 118.15(13) . . ?
C13 C14 C15 121.32(13) . . ?
C8 C14 C15 120.52(12) . . ?
C14 C15 H15A 109.5 . . ?
C14 C15 H15B 109.5 . . ?
H15A C15 H15B 109.5 . . ?
C14 C15 H15C 109.5 . . ?
H15A C15 H15C 109.5 . . ?
H15B C15 H15C 109.5 . . ?
C9 C16 H16A 109.5 . . ?
C9 C16 H16B 109.5 . . ?
H16A C16 H16B 109.5 . . ?
C9 C16 H16C 109.5 . . ?
H16A C16 H16C 109.5 . . ?
H16B C16 H16C 109.5 . . ?
C18 C17 H17A 109.5 . . ?
C18 C17 H17B 109.5 . . ?
H17A C17 H17B 109.5 . . ?
C18 C17 H17C 109.5 . . ?
H17A C17 H17C 109.5 . . ?
H17B C17 H17C 109.5 . . ?
C45 C18 C19 118.26(13) . . ?
C45 C18 C17 121.00(13) . . ?
C19 C18 C17 120.74(13) . . ?
C20 C19 C18 122.04(13) . . ?
C20 C19 H19 119.0 . . ?
C18 C19 H19 119.0 . . ?
C19 C20 C21 118.17(12) . . ?
C19 C20 C48 121.10(12) . . ?
C21 C20 C48 120.72(13) . . ?
C46 C21 C20 121.48(12) . . ?
C46 C21 N2 119.02(11) . . ?
C20 C21 N2 119.44(12) . . ?
C23 C22 N2 123.88(13) . . ?
C23 C22 H22 118.1 . . ?
N2 C22 H22 118.1 . . ?
C22 C23 N3 124.01(13) . . ?
C22 C23 H23 118.0 . . ?
N3 C23 H23 118.0 . . ?
C35 C24 C25 121.71(12) . . ?
C35 C24 N3 118.85(12) . . ?
C25 C24 N3 119.43(12) . . ?
C26 C25 C24 117.84(13) . . ?
C26 C25 C38 120.88(13) . . ?
C24 C25 C38 121.28(13) . . ?
C27 C26 C25 122.18(13) . . ?
C27 C26 H26 118.9 . . ?
C25 C26 H26 118.9 . . ?
C26 C27 C37 118.12(13) . . ?
C26 C27 C28 121.42(14) . . ?
C37 C27 C28 120.46(14) . . ?
C27 C28 H28A 109.5 . . ?
C27 C28 H28B 109.5 . . ?
H28A C28 H28B 109.5 . . ?
C27 C28 H28C 109.5 . . ?
H28A C28 H28C 109.5 . . ?
H28B C28 H28C 109.5 . . ?
C34 C29 C30 121.53(13) . . ?
C34 C29 H29 119.2 . . ?
C30 C29 H29 119.2 . . ?
C31 C30 C29 115.97(13) . . ?
C31 C30 H30 122.0 . . ?
C29 C30 H30 122.0 . . ?
C30 C31 C32 122.55(13) . . ?
C30 C31 O4 127.92(12) . . ?
C32 C31 O4 109.53(11) . . ?
C33 C32 C31 121.98(12) . . ?
C33 C32 O3 128.42(12) . . ?
C31 C32 O3 109.60(11) . . ?
C32 C33 C34 116.12(13) . . ?
C32 C33 H33 121.9 . . ?
C34 C33 H33 121.9 . . ?
C29 C34 C33 121.85(13) . . ?
C29 C34 H34 119.1 . . ?
C33 C34 H34 119.1 . . ?
C37 C35 C24 118.24(13) . . ?
C37 C35 C36 121.35(13) . . ?
C24 C35 C36 120.41(12) . . ?
C35 C36 H36A 109.5 . . ?
C35 C36 H36B 109.5 . . ?
H36A C36 H36B 109.5 . . ?
C35 C36 H36C 109.5 . . ?
H36A C36 H36C 109.5 . . ?
H36B C36 H36C 109.5 . . ?
C35 C37 C27 121.89(13) . . ?
C35 C37 H37 119.1 . . ?
C27 C37 H37 119.1 . . ?
C25 C38 H38A 109.5 . . ?
C25 C38 H38B 109.5 . . ?
H38A C38 H38B 109.5 . . ?
C25 C38 H38C 109.5 . . ?
H38A C38 H38C 109.5 . . ?
H38B C38 H38C 109.5 . . ?
C40 C39 C44 122.11(13) . . ?
C40 C39 O5 128.16(12) . . ?
C44 C39 O5 109.73(11) . . ?
C39 C40 C41 116.14(13) . . ?
C39 C40 H40 121.9 . . ?
C41 C40 H40 121.9 . . ?
C42 C41 C40 121.76(13) . . ?
C42 C41 H41 119.1 . . ?
C40 C41 H41 119.1 . . ?
C41 C42 C43 121.46(13) . . ?
C41 C42 H42 119.3 . . ?
C43 C42 H42 119.3 . . ?
C44 C43 C42 116.25(13) . . ?
C44 C43 H43 121.9 . . ?
C42 C43 H43 121.9 . . ?
C43 C44 C39 122.26(12) . . ?
C43 C44 O6 128.22(12) . . ?
C39 C44 O6 109.51(11) . . ?
C18 C45 C46 121.68(13) . . ?
C18 C45 H45 119.2 . . ?
C46 C45 H45 119.2 . . ?
C45 C46 C21 118.38(12) . . ?
C45 C46 C47 120.37(12) . . ?
C21 C46 C47 121.25(12) . . ?
C46 C47 H47A 109.5 . . ?
C46 C47 H47B 109.5 . . ?
H47A C47 H47B 109.5 . . ?
C46 C47 H47C 109.5 . . ?
H47A C47 H47C 109.5 . . ?
H47B C47 H47C 109.5 . . ?
C20 C48 H48A 109.5 . . ?
C20 C48 H48B 109.5 . . ?
H48A C48 H48B 109.5 . . ?
C20 C48 H48C 109.5 . . ?
H48A C48 H48C 109.5 . . ?
H48B C48 H48C 109.5 . . ?
O1 B1 O2 112.34(12) . . ?
O1 B1 N1 124.47(12) . . ?
O2 B1 N1 123.18(12) . . ?
O3 B2 O4 112.40(11) . . ?
O3 B2 N3 124.51(12) . . ?
O4 B2 N3 123.09(12) . . ?
O6 B3 O5 112.02(11) . . ?
O6 B3 N2 123.75(12) . . ?
O5 B3 N2 124.22(13) . . ?

loop_
_geom_bond_atom_site_label_1
_geom_bond_atom_site_label_2
_geom_bond_distance
_geom_bond_site_symmetry_2
_geom_bond_publ_flag
O1 C3 1.3911(15) . ?
O1 B1 1.3917(18) . ?
O2 C5 1.3866(16) . ?
O2 B1 1.3933(17) . ?
O3 C32 1.3882(15) . ?
O3 B2 1.3916(18) . ?
O4 C31 1.3897(15) . ?
O4 B2 1.3942(17) . ?
O5 C39 1.3897(16) . ?
O5 B3 1.3986(17) . ?
O6 C44 1.3874(15) . ?
O6 B3 1.3920(18) . ?
N1 B1 1.4011(18) . ?
N1 C4 1.4150(16) . ?
N1 C8 1.4393(17) . ?
N2 B3 1.4002(18) . ?
N2 C22 1.4174(16) . ?
N2 C21 1.4419(17) . ?
N3 B2 1.4009(18) . ?
N3 C23 1.4153(16) . ?
N3 C24 1.4381(17) . ?
C1 C7 1.385(2) . ?
C1 C2 1.3978(19) . ?
C1 H1 0.9300 . ?
C2 C3 1.3733(19) . ?
C2 H2 0.9300 . ?
C3 C5 1.3846(19) . ?
C4 C4 1.332(3) 3_655 ?
C4 H4 0.9300 . ?
C5 C6 1.3725(19) . ?
C6 C7 1.394(2) . ?
C6 H6 0.9300 . ?
C7 H7 0.9300 . ?
C8 C14 1.3953(18) . ?
C8 C9 1.3954(18) . ?
C9 C10 1.3909(19) . ?
C9 C16 1.5068(19) . ?
C10 C11 1.392(2) . ?
C10 H10 0.9300 . ?
C11 C13 1.391(2) . ?
C11 C12 1.504(2) . ?
C12 H12A 0.9600 . ?
C12 H12B 0.9600 . ?
C12 H12C 0.9600 . ?
C13 C14 1.391(2) . ?
C13 H13 0.9300 . ?
C14 C15 1.5056(19) . ?
C15 H15A 0.9600 . ?
C15 H15B 0.9600 . ?
C15 H15C 0.9600 . ?
C16 H16A 0.9600 . ?
C16 H16B 0.9600 . ?
C16 H16C 0.9600 . ?
C17 C18 1.503(2) . ?
C17 H17A 0.9600 . ?
C17 H17B 0.9600 . ?
C17 H17C 0.9600 . ?
C18 C45 1.3916(19) . ?
C18 C19 1.393(2) . ?
C19 C20 1.386(2) . ?
C19 H19 0.9300 . ?
C20 C21 1.3990(18) . ?
C20 C48 1.509(2) . ?
C21 C46 1.3958(19) . ?
C22 C23 1.3317(18) . ?
C22 H22 0.9300 . ?
C23 H23 0.9300 . ?
C24 C35 1.3967(19) . ?
C24 C25 1.3984(19) . ?
C25 C26 1.394(2) . ?
C25 C38 1.506(2) . ?
C26 C27 1.392(2) . ?
C26 H26 0.9300 . ?
C27 C37 1.392(2) . ?
C27 C28 1.503(2) . ?
C28 H28A 0.9600 . ?
C28 H28B 0.9600 . ?
C28 H28C 0.9600 . ?
C29 C34 1.383(2) . ?
C29 C30 1.396(2) . ?
C29 H29 0.9300 . ?
C30 C31 1.3724(18) . ?
C30 H30 0.9300 . ?
C31 C32 1.3845(18) . ?
C32 C33 1.3724(19) . ?
C33 C34 1.3955(19) . ?
C33 H33 0.9300 . ?
C34 H34 0.9300 . ?
C35 C37 1.3917(19) . ?
C35 C36 1.5040(19) . ?
C36 H36A 0.9600 . ?
C36 H36B 0.9600 . ?
C36 H36C 0.9600 . ?
C37 H37 0.9300 . ?
C38 H38A 0.9600 . ?
C38 H38B 0.9600 . ?
C38 H38C 0.9600 . ?
C39 C40 1.3791(18) . ?
C39 C44 1.3810(19) . ?
C40 C41 1.393(2) . ?
C40 H40 0.9300 . ?
C41 C42 1.386(2) . ?
C41 H41 0.9300 . ?
C42 C43 1.3965(19) . ?
C42 H42 0.9300 . ?
C43 C44 1.3741(19) . ?
C43 H43 0.9300 . ?
C45 C46 1.3922(19) . ?
C45 H45 0.9300 . ?
C46 C47 1.5063(18) . ?
C47 H47A 0.9600 . ?
C47 H47B 0.9600 . ?
C47 H47C 0.9600 . ?
C48 H48A 0.9600 . ?
C48 H48B 0.9600 . ?
C48 H48C 0.9600 . ?

loop_
_geom_torsion_atom_site_label_1
_geom_torsion_atom_site_label_2
_geom_torsion_atom_site_label_3
_geom_torsion_atom_site_label_4
_geom_torsion
_geom_torsion_site_symmetry_1
_geom_torsion_site_symmetry_2
_geom_torsion_site_symmetry_3
_geom_torsion_site_symmetry_4
_geom_torsion_publ_flag
C7 C1 C2 C3 0.5(2) . . . . ?
C1 C2 C3 C5 -0.2(2) . . . . ?
C1 C2 C3 O1 179.26(12) . . . . ?
B1 O1 C3 C2 -179.21(14) . . . . ?
B1 O1 C3 C5 0.27(14) . . . . ?
B1 N1 C4 C4 177.69(16) . . . 3_655 ?
C8 N1 C4 C4 -2.2(2) . . . 3_655 ?
C2 C3 C5 C6 -0.3(2) . . . . ?
O1 C3 C5 C6 -179.81(12) . . . . ?
C2 C3 C5 O2 179.58(12) . . . . ?
O1 C3 C5 O2 0.06(15) . . . . ?
B1 O2 C5 C6 179.50(14) . . . . ?
B1 O2 C5 C3 -0.37(14) . . . . ?
C3 C5 C6 C7 0.4(2) . . . . ?
O2 C5 C6 C7 -179.44(13) . . . . ?
C2 C1 C7 C6 -0.4(2) . . . . ?
C5 C6 C7 C1 -0.1(2) . . . . ?
B1 N1 C8 C14 96.43(15) . . . . ?
C4 N1 C8 C14 -83.65(15) . . . . ?
B1 N1 C8 C9 -83.98(16) . . . . ?
C4 N1 C8 C9 95.94(14) . . . . ?
C14 C8 C9 C10 -0.39(19) . . . . ?
N1 C8 C9 C10 -179.97(12) . . . . ?
C14 C8 C9 C16 179.85(13) . . . . ?
N1 C8 C9 C16 0.27(19) . . . . ?
C8 C9 C10 C11 1.3(2) . . . . ?
C16 C9 C10 C11 -178.99(13) . . . . ?
C9 C10 C11 C13 -1.0(2) . . . . ?
C9 C10 C11 C12 178.25(13) . . . . ?
C10 C11 C13 C14 -0.1(2) . . . . ?
C12 C11 C13 C14 -179.37(13) . . . . ?
C11 C13 C14 C8 0.9(2) . . . . ?
C11 C13 C14 C15 -178.14(13) . . . . ?
C9 C8 C14 C13 -0.67(19) . . . . ?
N1 C8 C14 C13 178.91(12) . . . . ?
C9 C8 C14 C15 178.40(13) . . . . ?
N1 C8 C14 C15 -2.01(19) . . . . ?
C45 C18 C19 C20 0.0(2) . . . . ?
C17 C18 C19 C20 179.29(13) . . . . ?
C18 C19 C20 C21 0.4(2) . . . . ?
C18 C19 C20 C48 -178.45(13) . . . . ?
C19 C20 C21 C46 -0.40(19) . . . . ?
C48 C20 C21 C46 178.46(13) . . . . ?
C19 C20 C21 N2 176.61(12) . . . . ?
C48 C20 C21 N2 -4.53(19) . . . . ?
B3 N2 C21 C46 -88.21(15) . . . . ?
C22 N2 C21 C46 85.63(15) . . . . ?
B3 N2 C21 C20 94.70(15) . . . . ?
C22 N2 C21 C20 -91.46(14) . . . . ?
B3 N2 C22 C23 174.89(13) . . . . ?
C21 N2 C22 C23 1.00(19) . . . . ?
N2 C22 C23 N3 -177.33(12) . . . . ?
B2 N3 C23 C22 174.75(13) . . . . ?
C24 N3 C23 C22 0.7(2) . . . . ?
B2 N3 C24 C35 -88.47(15) . . . . ?
C23 N3 C24 C35 85.63(15) . . . . ?
B2 N3 C24 C25 91.89(15) . . . . ?
C23 N3 C24 C25 -94.00(15) . . . . ?
C35 C24 C25 C26 -0.78(19) . . . . ?
N3 C24 C25 C26 178.85(11) . . . . ?
C35 C24 C25 C38 178.61(12) . . . . ?
N3 C24 C25 C38 -1.77(18) . . . . ?
C24 C25 C26 C27 -0.1(2) . . . . ?
C38 C25 C26 C27 -179.46(13) . . . . ?
C25 C26 C27 C37 0.4(2) . . . . ?
C25 C26 C27 C28 -179.16(13) . . . . ?
C34 C29 C30 C31 0.2(2) . . . . ?
C29 C30 C31 C32 -1.0(2) . . . . ?
C29 C30 C31 O4 179.63(13) . . . . ?
B2 O4 C31 C30 179.12(14) . . . . ?
B2 O4 C31 C32 -0.36(14) . . . . ?
C30 C31 C32 C33 1.0(2) . . . . ?
O4 C31 C32 C33 -179.47(12) . . . . ?
C30 C31 C32 O3 -179.04(12) . . . . ?
O4 C31 C32 O3 0.47(14) . . . . ?
B2 O3 C32 C33 179.57(14) . . . . ?
B2 O3 C32 C31 -0.36(14) . . . . ?
C31 C32 C33 C34 -0.2(2) . . . . ?
O3 C32 C33 C34 179.84(12) . . . . ?
C30 C29 C34 C33 0.5(2) . . . . ?
C32 C33 C34 C29 -0.5(2) . . . . ?
C25 C24 C35 C37 1.24(19) . . . . ?
N3 C24 C35 C37 -178.39(11) . . . . ?
C25 C24 C35 C36 -178.71(12) . . . . ?
N3 C24 C35 C36 1.66(18) . . . . ?
C24 C35 C37 C27 -0.9(2) . . . . ?
C36 C35 C37 C27 179.08(13) . . . . ?
C26 C27 C37 C35 0.1(2) . . . . ?
C28 C27 C37 C35 179.65(13) . . . . ?
B3 O5 C39 C40 -179.31(14) . . . . ?
B3 O5 C39 C44 0.74(14) . . . . ?
C44 C39 C40 C41 0.5(2) . . . . ?
O5 C39 C40 C41 -179.41(13) . . . . ?
C39 C40 C41 C42 0.5(2) . . . . ?
C40 C41 C42 C43 -0.6(2) . . . . ?
C41 C42 C43 C44 -0.3(2) . . . . ?
C42 C43 C44 C39 1.4(2) . . . . ?
C42 C43 C44 O6 -179.04(12) . . . . ?
C40 C39 C44 C43 -1.6(2) . . . . ?
O5 C39 C44 C43 178.37(12) . . . . ?
C40 C39 C44 O6 178.81(12) . . . . ?
O5 C39 C44 O6 -1.25(15) . . . . ?
B3 O6 C44 C43 -178.41(14) . . . . ?
B3 O6 C44 C39 1.19(14) . . . . ?
C19 C18 C45 C46 -0.5(2) . . . . ?
C17 C18 C45 C46 -179.74(13) . . . . ?
C18 C45 C46 C21 0.47(19) . . . . ?
C18 C45 C46 C47 179.99(12) . . . . ?
C20 C21 C46 C45 -0.03(19) . . . . ?
N2 C21 C46 C45 -177.05(11) . . . . ?
C20 C21 C46 C47 -179.54(12) . . . . ?
N2 C21 C46 C47 3.43(18) . . . . ?
C3 O1 B1 O2 -0.52(14) . . . . ?
C3 O1 B1 N1 178.64(13) . . . . ?
C5 O2 B1 O1 0.56(14) . . . . ?
C5 O2 B1 N1 -178.62(13) . . . . ?
C4 N1 B1 O1 -0.1(2) . . . . ?
C8 N1 B1 O1 179.86(12) . . . . ?
C4 N1 B1 O2 179.01(12) . . . . ?
C8 N1 B1 O2 -1.07(19) . . . . ?
C32 O3 B2 O4 0.14(14) . . . . ?
C32 O3 B2 N3 -178.84(13) . . . . ?
C31 O4 B2 O3 0.13(14) . . . . ?
C31 O4 B2 N3 179.13(12) . . . . ?
C23 N3 B2 O3 6.0(2) . . . . ?
C24 N3 B2 O3 179.87(12) . . . . ?
C23 N3 B2 O4 -172.92(12) . . . . ?
C24 N3 B2 O4 1.0(2) . . . . ?
C44 O6 B3 O5 -0.74(14) . . . . ?
C44 O6 B3 N2 178.68(13) . . . . ?
C39 O5 B3 O6 0.01(14) . . . . ?
C39 O5 B3 N2 -179.40(13) . . . . ?
C22 N2 B3 O6 1.3(2) . . . . ?
C21 N2 B3 O6 174.93(12) . . . . ?
C22 N2 B3 O5 -179.35(12) . . . . ?
C21 N2 B3 O5 -5.7(2) . . . . ?
